data_4330591
loop_
_publ_author_name
'Christopher J. Whiteoak'
'Blerina Gjoka'
'Eddy Martin'
'Marta Mart\'inez Belmonte'
'Eduardo C. Escudero-Ad\'an'
'Cristiano Zonta'
'Giulia Licini'
'Arjan W. Kleij'

_publ_section_title
;
 Reactivity Control in Iron(III) Amino Triphenolate Complexes: Comparison
 of Monomeric and Dimeric Complexes
;
_journal_name_full 'Inorganic Chemistry'
_journal_page_first 10639
_journal_page_last 10649
_journal_paper_doi 10.1021/ic3008624
_journal_volume 51
_journal_year 2012
_chemical_formula_sum 'C28 H32 Fe N O4'
_chemical_formula_weight 502.40
_chemical_name_systematic
; 
 ? 
;
_space_group_IT_number 2
_symmetry_cell_setting triclinic
_symmetry_space_group_name_Hall '-P 1'
_symmetry_space_group_name_H-M 'P -1'
_atom_sites_solution_hydrogens geom
_atom_sites_solution_primary direct
_atom_sites_solution_secondary difmap
_audit_creation_method SHELXL-97
_cell_angle_alpha 73.886(2)
_cell_angle_beta 75.873(2)
_cell_angle_gamma 79.199(2)
_cell_formula_units_Z 2
_cell_length_a 10.4445(6)
_cell_length_b 10.9051(6)
_cell_length_c 11.2722(6)
_cell_measurement_reflns_used 9279
_cell_measurement_temperature 100(2)
_cell_measurement_theta_max 29.82
_cell_measurement_theta_min 2.49
_cell_volume 1186.23(11)
_computing_cell_refinement 'Bruker APEX2 v2009.1-0'
_computing_data_collection 'Bruker APEX2 v2009.1-0'
_computing_data_reduction 'Bruker SAINT V7.60A'
_computing_molecular_graphics 'Bruker SHELXTL'
_computing_publication_material 'Bruker SHELXTL'
_computing_structure_refinement 'SHELXS-97 (Sheldrick, 2008)'
_computing_structure_solution 'SHELXS-97 (Sheldrick, 2008)'
_diffrn_ambient_temperature 100(2)
_diffrn_detector_area_resol_mean 512
_diffrn_detector_type '4K CCD area detector APEX II'
_diffrn_measured_fraction_theta_full 0.993
_diffrn_measured_fraction_theta_max 0.910
_diffrn_measurement_device_type 'Kappa 4-axis goniometer bruker-nonius'
_diffrn_measurement_method
;
 Fullsphere data collection, phi and omega scans
;
_diffrn_measurement_specimen_support 'magnetic support whith 10 micron nylon fiber cryoloop'
_diffrn_radiation_monochromator 'Multilayer Montel 200 mirrors'
_diffrn_radiation_type MoK\a
_diffrn_radiation_wavelength 0.71073
_diffrn_reflns_av_R_equivalents 0.0263
_diffrn_reflns_av_sigmaI/netI 0.0205
_diffrn_reflns_limit_h_max 14
_diffrn_reflns_limit_h_min -14
_diffrn_reflns_limit_k_max 14
_diffrn_reflns_limit_k_min -15
_diffrn_reflns_limit_l_max 15
_diffrn_reflns_limit_l_min -15
_diffrn_reflns_number 33521
_diffrn_reflns_theta_full 27.50
_diffrn_reflns_theta_max 29.99
_diffrn_reflns_theta_min 1.92
_diffrn_source 'rotating anode x-ray tube'
_diffrn_source_current 70
_diffrn_source_power 50
_diffrn_source_size '3 mm x 0.3 mm fine focus'
_diffrn_source_type 'Bruker-Nonius FR 591'
_exptl_absorpt_coefficient_mu 0.671
_exptl_absorpt_correction_T_max 1.0
_exptl_absorpt_correction_T_min 0.97
_exptl_absorpt_correction_type empirical
_exptl_absorpt_process_details
; 
 SADABS Version 2008/1 Bruker-Nonius
 Blessing, Acta Cryst. (1995) A51 33-38
;
_exptl_crystal_colour red
_exptl_crystal_density_diffrn 1.407
_exptl_crystal_description block
_exptl_crystal_F_000 530
_exptl_crystal_size_max 0.10
_exptl_crystal_size_mid 0.10
_exptl_crystal_size_min 0.05
_refine_diff_density_max 0.822
_refine_diff_density_min -0.257
_refine_diff_density_rms 0.074
_refine_ls_extinction_method none
_refine_ls_goodness_of_fit_ref 1.041
_refine_ls_hydrogen_treatment noref
_refine_ls_matrix_type full
_refine_ls_number_parameters 311
_refine_ls_number_reflns 6294
_refine_ls_number_restraints 0
_refine_ls_restrained_S_all 1.041
_refine_ls_R_factor_all 0.0402
_refine_ls_R_factor_gt 0.0359
_refine_ls_shift/su_max 0.000
_refine_ls_shift/su_mean 0.000
_refine_ls_structure_factor_coef Fsqd
_refine_ls_weighting_details 'calc w=1/[\s^2^(Fo^2^)+(0.0474P)^2^+1.1375P] where P=(Fo^2^+2Fc^2^)/3'
_refine_ls_weighting_scheme calc
_refine_ls_wR_factor_gt 0.0944
_refine_ls_wR_factor_ref 0.0970
_reflns_number_gt 5762
_reflns_number_total 6294
_reflns_threshold_expression >2sigma(I)
_cod_data_source_file ic3008624_si_002_3.cif
_cod_data_source_block mo_bgme_0m
_cod_database_code 4330591

loop_
_symmetry_equiv_pos_as_xyz
'x, y, z'
'-x, -y, -z'

loop_
_atom_site_label
_atom_site_type_symbol
_atom_site_fract_x
_atom_site_fract_y
_atom_site_fract_z
_atom_site_U_iso_or_equiv
_atom_site_adp_type
_atom_site_occupancy
_atom_site_symmetry_multiplicity
_atom_site_calc_flag
_atom_site_refinement_flags
Fe1 Fe 0.26065(2) 0.25997(2) 0.287014(19) 0.01102(7) Uani 1 1 d .
N1 N 0.37788(12) 0.35302(13) 0.36386(12) 0.0121(2) Uani 1 1 d .
O1 O 0.28161(12) 0.10691(11) 0.40969(11) 0.0185(2) Uani 1 1 d .
O2 O 0.11462(11) 0.38352(11) 0.31057(11) 0.0170(2) Uani 1 1 d .
O3 O 0.38194(11) 0.28286(12) 0.13281(11) 0.0173(2) Uani 1 1 d .
O4 O 0.15137(11) 0.17145(11) 0.20733(10) 0.0146(2) Uani 1 1 d .
C1 C 0.47185(16) 0.25213(16) 0.42983(15) 0.0173(3) Uani 1 1 d .
H1A H 0.5294 0.2945 0.4599 0.021 Uiso 1 1 calc R
H1B H 0.5299 0.2052 0.3687 0.021 Uiso 1 1 calc R
C2 C 0.40351(16) 0.15685(16) 0.54020(15) 0.0170(3) Uani 1 1 d .
C3 C 0.43273(18) 0.13334(18) 0.65937(16) 0.0222(3) Uani 1 1 d .
H3 H 0.4921 0.1823 0.6724 0.027 Uiso 1 1 calc R
C4 C 0.37613(19) 0.03922(18) 0.75944(16) 0.0234(4) Uani 1 1 d .
H4 H 0.3963 0.0242 0.8404 0.028 Uiso 1 1 calc R
C5 C 0.28989(18) -0.03271(17) 0.73993(16) 0.0215(3) Uani 1 1 d .
H5 H 0.2526 -0.0980 0.8081 0.026 Uiso 1 1 calc R
C6 C 0.25697(16) -0.01127(15) 0.62282(15) 0.0167(3) Uani 1 1 d .
C7 C 0.31339(16) 0.08578(15) 0.52249(14) 0.0161(3) Uani 1 1 d .
C8 C 0.16847(19) -0.09154(17) 0.59877(17) 0.0231(3) Uani 1 1 d .
H8A H 0.2143 -0.1275 0.5267 0.035 Uiso 1 1 calc R
H8B H 0.0859 -0.0378 0.5803 0.035 Uiso 1 1 calc R
H8C H 0.1474 -0.1617 0.6736 0.035 Uiso 1 1 calc R
C9 C 0.28826(15) 0.42323(16) 0.45453(14) 0.0156(3) Uani 1 1 d .
H9A H 0.3434 0.4623 0.4905 0.019 Uiso 1 1 calc R
H9B H 0.2404 0.3603 0.5247 0.019 Uiso 1 1 calc R
C10 C 0.18735(15) 0.52734(16) 0.39949(14) 0.0152(3) Uani 1 1 d .
C11 C 0.17058(16) 0.65008(16) 0.42091(15) 0.0182(3) Uani 1 1 d .
H11 H 0.2302 0.6704 0.4621 0.022 Uiso 1 1 calc R
C12 C 0.06837(16) 0.74284(16) 0.38309(16) 0.0184(3) Uani 1 1 d .
H12 H 0.0577 0.8259 0.3984 0.022 Uiso 1 1 calc R
C13 C -0.01833(16) 0.71290(16) 0.32249(15) 0.0170(3) Uani 1 1 d .
H13 H -0.0889 0.7761 0.2971 0.020 Uiso 1 1 calc R
C14 C -0.00384(15) 0.59216(16) 0.29821(14) 0.0144(3) Uani 1 1 d .
C15 C 0.10126(15) 0.49916(15) 0.33518(14) 0.0146(3) Uani 1 1 d .
C16 C -0.10099(15) 0.55561(16) 0.23928(15) 0.0172(3) Uani 1 1 d .
H16A H -0.0561 0.5416 0.1561 0.026 Uiso 1 1 calc R
H16B H -0.1752 0.6250 0.2301 0.026 Uiso 1 1 calc R
H16C H -0.1350 0.4764 0.2932 0.026 Uiso 1 1 calc R
C17 C 0.45343(15) 0.44660(16) 0.26044(15) 0.0159(3) Uani 1 1 d .
H17A H 0.5041 0.4889 0.2980 0.019 Uiso 1 1 calc R
H17B H 0.3889 0.5141 0.2202 0.019 Uiso 1 1 calc R
C18 C 0.54875(15) 0.39048(15) 0.15980(14) 0.0150(3) Uani 1 1 d .
C19 C 0.67806(16) 0.42256(17) 0.11912(16) 0.0192(3) Uani 1 1 d .
H19 H 0.7084 0.4713 0.1623 0.023 Uiso 1 1 calc R
C20 C 0.76300(16) 0.38448(17) 0.01682(16) 0.0195(3) Uani 1 1 d .
H20 H 0.8510 0.4067 -0.0098 0.023 Uiso 1 1 calc R
C21 C 0.71853(15) 0.31358(16) -0.04648(15) 0.0173(3) Uani 1 1 d .
H21 H 0.7765 0.2884 -0.1173 0.021 Uiso 1 1 calc R
C22 C 0.59025(15) 0.27871(15) -0.00805(14) 0.0148(3) Uani 1 1 d .
C23 C 0.50504(15) 0.31645(16) 0.09684(14) 0.0150(3) Uani 1 1 d .
C24 C 0.53826(17) 0.20862(17) -0.07984(15) 0.0198(3) Uani 1 1 d .
H24A H 0.6058 0.1967 -0.1546 0.030 Uiso 1 1 calc R
H24B H 0.4574 0.2589 -0.1060 0.030 Uiso 1 1 calc R
H24C H 0.5176 0.1244 -0.0258 0.030 Uiso 1 1 calc R
C25 C 0.09302(18) 0.24928(17) 0.10112(16) 0.0210(3) Uani 1 1 d .
H25A H 0.1458 0.3204 0.0531 0.025 Uiso 1 1 calc R
H25B H 0.0006 0.2865 0.1311 0.025 Uiso 1 1 calc R
C26 C 0.0947(2) 0.15964(19) 0.01897(18) 0.0286(4) Uani 1 1 d .
H26A H 0.1669 0.1738 -0.0570 0.034 Uiso 1 1 calc R
H26B H 0.0086 0.1726 -0.0077 0.034 Uiso 1 1 calc R
C27 C 0.11925(19) 0.02518(17) 0.10365(18) 0.0240(4) Uani 1 1 d .
H27A H 0.0350 -0.0046 0.1568 0.029 Uiso 1 1 calc R
H27B H 0.1651 -0.0379 0.0536 0.029 Uiso 1 1 calc R
C28 C 0.20737(17) 0.04669(16) 0.18218(17) 0.0197(3) Uani 1 1 d .
H28A H 0.2046 -0.0213 0.2617 0.024 Uiso 1 1 calc R
H28B H 0.3007 0.0477 0.1351 0.024 Uiso 1 1 calc R

loop_
_atom_site_aniso_label
_atom_site_aniso_U_11
_atom_site_aniso_U_22
_atom_site_aniso_U_33
_atom_site_aniso_U_23
_atom_site_aniso_U_13
_atom_site_aniso_U_12
Fe1 0.01115(11) 0.01191(12) 0.01085(11) -0.00352(8) -0.00275(7) -0.00170(7)
N1 0.0112(5) 0.0134(6) 0.0117(5) -0.0036(5) -0.0020(4) -0.0006(4)
O1 0.0269(6) 0.0159(6) 0.0150(5) -0.0022(4) -0.0096(4) -0.0033(5)
O2 0.0151(5) 0.0155(5) 0.0240(6) -0.0098(4) -0.0060(4) -0.0008(4)
O3 0.0143(5) 0.0248(6) 0.0155(5) -0.0081(4) -0.0007(4) -0.0075(4)
O4 0.0167(5) 0.0127(5) 0.0163(5) -0.0043(4) -0.0066(4) -0.0013(4)
C1 0.0151(7) 0.0199(8) 0.0172(7) -0.0048(6) -0.0058(6) 0.0005(6)
C2 0.0185(7) 0.0170(8) 0.0156(7) -0.0047(6) -0.0056(6) 0.0016(6)
C3 0.0263(8) 0.0237(9) 0.0198(8) -0.0059(7) -0.0117(6) -0.0007(7)
C4 0.0320(9) 0.0243(9) 0.0142(7) -0.0037(6) -0.0100(6) 0.0010(7)
C5 0.0272(8) 0.0187(8) 0.0152(7) -0.0021(6) -0.0038(6) 0.0015(6)
C6 0.0199(7) 0.0132(7) 0.0155(7) -0.0039(6) -0.0032(6) 0.0018(6)
C7 0.0201(7) 0.0142(7) 0.0138(7) -0.0041(6) -0.0059(6) 0.0024(6)
C8 0.0284(9) 0.0181(8) 0.0229(8) -0.0026(6) -0.0061(7) -0.0054(7)
C9 0.0163(7) 0.0175(8) 0.0142(7) -0.0064(6) -0.0034(5) -0.0007(6)
C10 0.0140(6) 0.0168(7) 0.0149(7) -0.0053(6) -0.0015(5) -0.0018(5)
C11 0.0192(7) 0.0184(8) 0.0194(7) -0.0080(6) -0.0032(6) -0.0037(6)
C12 0.0208(7) 0.0140(7) 0.0206(7) -0.0075(6) -0.0006(6) -0.0025(6)
C13 0.0154(7) 0.0143(7) 0.0180(7) -0.0024(6) -0.0007(6) 0.0001(5)
C14 0.0125(6) 0.0168(7) 0.0131(6) -0.0039(5) -0.0004(5) -0.0026(5)
C15 0.0139(6) 0.0147(7) 0.0155(7) -0.0059(6) -0.0009(5) -0.0021(5)
C16 0.0134(7) 0.0186(8) 0.0195(7) -0.0045(6) -0.0041(6) -0.0013(6)
C17 0.0156(7) 0.0160(7) 0.0165(7) -0.0048(6) -0.0015(5) -0.0045(6)
C18 0.0144(7) 0.0164(7) 0.0142(6) -0.0031(6) -0.0028(5) -0.0024(5)
C19 0.0158(7) 0.0223(8) 0.0210(7) -0.0056(6) -0.0040(6) -0.0055(6)
C20 0.0120(7) 0.0229(8) 0.0211(8) -0.0020(6) -0.0014(6) -0.0035(6)
C21 0.0149(7) 0.0187(8) 0.0143(7) -0.0013(6) -0.0004(5) 0.0003(6)
C22 0.0161(7) 0.0141(7) 0.0127(6) -0.0019(5) -0.0027(5) -0.0006(5)
C23 0.0133(6) 0.0179(7) 0.0136(6) -0.0031(6) -0.0024(5) -0.0032(5)
C24 0.0221(8) 0.0232(8) 0.0149(7) -0.0073(6) -0.0019(6) -0.0033(6)
C25 0.0266(8) 0.0172(8) 0.0232(8) -0.0044(6) -0.0147(7) -0.0006(6)
C26 0.0448(11) 0.0221(9) 0.0239(9) -0.0082(7) -0.0179(8) 0.0014(8)
C27 0.0331(9) 0.0181(8) 0.0265(8) -0.0087(7) -0.0128(7) -0.0036(7)
C28 0.0250(8) 0.0120(7) 0.0260(8) -0.0068(6) -0.0108(7) -0.0009(6)

loop_
_atom_type_symbol
_atom_type_description
_atom_type_scat_dispersion_real
_atom_type_scat_dispersion_imag
_atom_type_scat_source
C C 0.0033 0.0016 'International Tables Vol C Tables 4.2.6.8 and 6.1.1.4'
H H 0.0000 0.0000 'International Tables Vol C Tables 4.2.6.8 and 6.1.1.4'
N N 0.0061 0.0033 'International Tables Vol C Tables 4.2.6.8 and 6.1.1.4'
O O 0.0106 0.0060 'International Tables Vol C Tables 4.2.6.8 and 6.1.1.4'
Fe Fe 0.3463 0.8444 'International Tables Vol C Tables 4.2.6.8 and 6.1.1.4'

loop_
_geom_angle_atom_site_label_1
_geom_angle_atom_site_label_2
_geom_angle_atom_site_label_3
_geom_angle
O2 Fe1 O1 121.15(5)
O2 Fe1 O3 119.58(5)
O1 Fe1 O3 119.08(6)
O2 Fe1 O4 89.37(5)
O1 Fe1 O4 89.28(5)
O3 Fe1 O4 87.06(5)
O2 Fe1 N1 91.36(5)
O1 Fe1 N1 91.71(5)
O3 Fe1 N1 91.19(5)
O4 Fe1 N1 178.24(4)
C9 N1 C17 108.72(12)
C9 N1 C1 109.69(12)
C17 N1 C1 110.01(12)
C9 N1 Fe1 109.74(9)
C17 N1 Fe1 110.04(9)
C1 N1 Fe1 108.63(10)
C7 O1 Fe1 129.98(11)
C15 O2 Fe1 132.32(10)
C23 O3 Fe1 132.72(10)
C28 O4 C25 108.37(12)
C28 O4 Fe1 118.34(9)
C25 O4 Fe1 118.33(9)
N1 C1 C2 113.59(13)
C3 C2 C7 119.13(15)
C3 C2 C1 120.92(15)
C7 C2 C1 119.89(14)
C4 C3 C2 120.88(17)
C5 C4 C3 119.45(15)
C4 C5 C6 121.46(16)
C5 C6 C7 118.59(16)
C5 C6 C8 122.15(15)
C7 C6 C8 119.21(14)
O1 C7 C2 120.79(14)
O1 C7 C6 118.74(15)
C2 C7 C6 120.45(14)
N1 C9 C10 114.89(12)
C11 C10 C15 119.16(15)
C11 C10 C9 120.37(14)
C15 C10 C9 120.25(14)
C12 C11 C10 121.14(15)
C11 C12 C13 119.22(15)
C12 C13 C14 121.28(15)
C13 C14 C15 119.18(14)
C13 C14 C16 122.01(14)
C15 C14 C16 118.73(14)
O2 C15 C10 121.41(14)
O2 C15 C14 118.60(14)
C10 C15 C14 119.96(15)
N1 C17 C18 115.37(13)
C19 C18 C23 119.21(15)
C19 C18 C17 119.88(15)
C23 C18 C17 120.58(14)
C20 C19 C18 121.08(16)
C19 C20 C21 119.47(15)
C20 C21 C22 121.17(15)
C21 C22 C23 119.04(15)
C21 C22 C24 121.72(14)
C23 C22 C24 119.14(14)
O3 C23 C18 121.36(14)
O3 C23 C22 118.62(14)
C18 C23 C22 120.00(14)
O4 C25 C26 106.33(14)
C25 C26 C27 104.17(14)
C28 C27 C26 101.68(14)
O4 C28 C27 104.01(13)

loop_
_geom_bond_atom_site_label_1
_geom_bond_atom_site_label_2
_geom_bond_distance
Fe1 O2 1.8555(12)
Fe1 O1 1.8643(12)
Fe1 O3 1.8685(11)
Fe1 O4 2.1063(11)
Fe1 N1 2.1795(13)
N1 C9 1.4851(19)
N1 C17 1.4885(19)
N1 C1 1.4913(19)
O1 C7 1.3396(18)
O2 C15 1.3401(19)
O3 C23 1.3384(18)
O4 C28 1.452(2)
O4 C25 1.4572(19)
C1 C2 1.505(2)
C2 C3 1.394(2)
C2 C7 1.406(2)
C3 C4 1.391(3)
C4 C5 1.390(3)
C5 C6 1.391(2)
C6 C7 1.411(2)
C6 C8 1.500(2)
C9 C10 1.505(2)
C10 C11 1.397(2)
C10 C15 1.405(2)
C11 C12 1.387(2)
C12 C13 1.389(2)
C13 C14 1.392(2)
C14 C15 1.407(2)
C14 C16 1.502(2)
C17 C18 1.503(2)
C18 C19 1.394(2)
C18 C23 1.407(2)
C19 C20 1.385(2)
C20 C21 1.387(2)
C21 C22 1.394(2)
C22 C23 1.407(2)
C22 C24 1.499(2)
C25 C26 1.517(2)
C26 C27 1.526(3)
C27 C28 1.510(2)

loop_
_geom_torsion_atom_site_label_1
_geom_torsion_atom_site_label_2
_geom_torsion_atom_site_label_3
_geom_torsion_atom_site_label_4
_geom_torsion
O2 Fe1 N1 C9 27.74(10)
O1 Fe1 N1 C9 -93.49(10)
O3 Fe1 N1 C9 147.37(10)
O4 Fe1 N1 C9 142.1(14)
O2 Fe1 N1 C17 -91.86(10)
O1 Fe1 N1 C17 146.92(10)
O3 Fe1 N1 C17 27.77(10)
O4 Fe1 N1 C17 22.5(15)
O2 Fe1 N1 C1 147.66(10)
O1 Fe1 N1 C1 26.44(10)
O3 Fe1 N1 C1 -92.71(10)
O4 Fe1 N1 C1 -98.0(15)
O2 Fe1 O1 C7 -72.01(15)
O3 Fe1 O1 C7 112.93(14)
O4 Fe1 O1 C7 -160.84(14)
N1 Fe1 O1 C7 20.61(14)
O1 Fe1 O2 C15 107.03(14)
O3 Fe1 O2 C15 -77.93(15)
O4 Fe1 O2 C15 -164.19(14)
N1 Fe1 O2 C15 14.20(14)
O2 Fe1 O3 C23 105.13(15)
O1 Fe1 O3 C23 -79.73(15)
O4 Fe1 O3 C23 -167.26(15)
N1 Fe1 O3 C23 12.90(15)
O2 Fe1 O4 C28 -170.79(11)
O1 Fe1 O4 C28 -49.62(11)
O3 Fe1 O4 C28 69.55(11)
N1 Fe1 O4 C28 74.8(15)
O2 Fe1 O4 C25 54.98(11)
O1 Fe1 O4 C25 176.15(12)
O3 Fe1 O4 C25 -64.68(11)
N1 Fe1 O4 C25 -59.4(15)
C9 N1 C1 C2 57.61(17)
C17 N1 C1 C2 177.17(13)
Fe1 N1 C1 C2 -62.34(14)
N1 C1 C2 C3 -125.84(16)
N1 C1 C2 C7 57.1(2)
C7 C2 C3 C4 1.3(3)
C1 C2 C3 C4 -175.72(16)
C2 C3 C4 C5 0.4(3)
C3 C4 C5 C6 -1.1(3)
C4 C5 C6 C7 0.1(3)
C4 C5 C6 C8 177.46(16)
Fe1 O1 C7 C2 -35.6(2)
Fe1 O1 C7 C6 145.77(13)
C3 C2 C7 O1 179.13(15)
C1 C2 C7 O1 -3.8(2)
C3 C2 C7 C6 -2.3(2)
C1 C2 C7 C6 174.79(15)
C5 C6 C7 O1 -179.82(15)
C8 C6 C7 O1 2.8(2)
C5 C6 C7 C2 1.6(2)
C8 C6 C7 C2 -175.84(15)
C17 N1 C9 C10 60.20(16)
C1 N1 C9 C10 -179.46(13)
Fe1 N1 C9 C10 -60.19(15)
N1 C9 C10 C11 -131.05(15)
N1 C9 C10 C15 54.40(19)
C15 C10 C11 C12 1.9(2)
C9 C10 C11 C12 -172.72(15)
C10 C11 C12 C13 -0.2(2)
C11 C12 C13 C14 -0.5(2)
C12 C13 C14 C15 -0.4(2)
C12 C13 C14 C16 176.54(14)
Fe1 O2 C15 C10 -27.6(2)
Fe1 O2 C15 C14 154.13(12)
C11 C10 C15 O2 178.92(14)
C9 C10 C15 O2 -6.5(2)
C11 C10 C15 C14 -2.8(2)
C9 C10 C15 C14 171.82(14)
C13 C14 C15 O2 -179.60(14)
C16 C14 C15 O2 3.4(2)
C13 C14 C15 C10 2.1(2)
C16 C14 C15 C10 -174.97(14)
C9 N1 C17 C18 -179.70(12)
C1 N1 C17 C18 60.16(17)
Fe1 N1 C17 C18 -59.48(14)
N1 C17 C18 C19 -133.02(15)
N1 C17 C18 C23 53.6(2)
C23 C18 C19 C20 1.0(2)
C17 C18 C19 C20 -172.43(15)
C18 C19 C20 C21 0.2(3)
C19 C20 C21 C22 -0.7(2)
C20 C21 C22 C23 0.0(2)
C20 C21 C22 C24 176.49(15)
Fe1 O3 C23 C18 -25.9(2)
Fe1 O3 C23 C22 155.56(12)
C19 C18 C23 O3 179.73(15)
C17 C18 C23 O3 -6.9(2)
C19 C18 C23 C22 -1.8(2)
C17 C18 C23 C22 171.66(14)
C21 C22 C23 O3 179.80(14)
C24 C22 C23 O3 3.2(2)
C21 C22 C23 C18 1.3(2)
C24 C22 C23 C18 -175.33(14)
C28 O4 C25 C26 9.31(18)
Fe1 O4 C25 C26 147.66(12)
O4 C25 C26 C27 15.6(2)
C25 C26 C27 C28 -33.26(19)
C25 O4 C28 C27 -30.81(17)
Fe1 O4 C28 C27 -169.16(10)
C26 C27 C28 O4 39.25(18)
